data_4324336
loop_
_publ_author_name
'Ahmed A. Mohamed'
'Simone Ricci'
'Alfredo Burini'
'Rossana Galassi'
'Carlo Santini'
'Gina M. Chiarella'
'Doris Y. Melgarejo'
'John P. Fackler'

_publ_section_title
;
 Halide and Nitrite Recognizing Hexanuclear Metallacycle Copper(II)
 Pyrazolates
;
_journal_name_full 'Inorganic Chemistry'
_journal_page_first 1014
_journal_page_last 1020
_journal_paper_doi 10.1021/ic1016824
_journal_volume 50
_journal_year 2011
_chemical_formula_moiety 'C30 H12 Br Cu6 F36 N12 O6, C16 H36 N, C6.16 H14, C6 H14 '
_chemical_formula_sum 'C58.16 H76 Br Cu6 F36 N13 O6'
_chemical_formula_weight 2198.42
_chemical_name_systematic
; 

 ? 

;
_space_group_IT_number 2
_symmetry_cell_setting triclinic
_symmetry_space_group_name_Hall '-P 1'
_symmetry_space_group_name_H-M 'P -1'
_atom_sites_solution_hydrogens geom
_atom_sites_solution_primary direct
_atom_sites_solution_secondary difmap
_audit_creation_method SHELXL-97
_cell_angle_alpha 93.053(2)
_cell_angle_beta 99.173(2)
_cell_angle_gamma 91.543(2)
_cell_formula_units_Z 2
_cell_length_a 12.6182(17)
_cell_length_b 12.7454(17)
_cell_length_c 25.807(4)
_cell_measurement_reflns_used 6488
_cell_measurement_temperature 110(2)
_cell_measurement_theta_max 26.20
_cell_measurement_theta_min 2.25
_cell_volume 4088.9(10)
_computing_cell_refinement 'APEX-II (BRUKER-NONIUS, 2008)'
_computing_data_collection 'APEX-II (BRUKER-NONIUS, 2008)'
_computing_data_reduction 'APEX-II (BRUKER-NONIUS, 2008)'
_computing_molecular_graphics 'X-SEED (Barbour, 2001)'
_computing_publication_material 'SHELXTL (Bruker 2000)'
_computing_structure_refinement 'SHELXL-97 (Sheldrick, 2008)'
_computing_structure_solution 'SHELXS-97 (Sheldrick, 2008)'
_diffrn_ambient_temperature 110(2)
_diffrn_measured_fraction_theta_full 0.985
_diffrn_measured_fraction_theta_max 0.985
_diffrn_measurement_device_type 'APEX II'
_diffrn_measurement_method 'omega scans'
_diffrn_radiation_monochromator graphite
_diffrn_radiation_source 'fine-focus sealed tube'
_diffrn_radiation_type MoK\a
_diffrn_radiation_wavelength 0.71073
_diffrn_reflns_av_R_equivalents 0.0377
_diffrn_reflns_av_sigmaI/netI 0.0655
_diffrn_reflns_limit_h_max 15
_diffrn_reflns_limit_h_min -14
_diffrn_reflns_limit_k_max 15
_diffrn_reflns_limit_k_min -15
_diffrn_reflns_limit_l_max 32
_diffrn_reflns_limit_l_min -32
_diffrn_reflns_number 32723
_diffrn_reflns_theta_full 26.37
_diffrn_reflns_theta_max 26.37
_diffrn_reflns_theta_min 2.20
_diffrn_standards_decay_% 0
_diffrn_standards_interval_count 0
_diffrn_standards_interval_time 0
_diffrn_standards_number 0
_exptl_absorpt_coefficient_mu 2.157
_exptl_absorpt_correction_T_max 0.6975
_exptl_absorpt_correction_T_min 0.6368
_exptl_absorpt_correction_type multi-scan
_exptl_absorpt_process_details 'SADABS; (Sheldrick, 2006)'
_exptl_crystal_colour blue
_exptl_crystal_density_diffrn 1.784
_exptl_crystal_description block
_exptl_crystal_F_000 2193.8
_exptl_crystal_size_max 0.246
_exptl_crystal_size_mid 0.140
_exptl_crystal_size_min 0.099
_refine_diff_density_max 0.805
_refine_diff_density_min -0.683
_refine_diff_density_rms 0.100
_refine_ls_extinction_method none
_refine_ls_goodness_of_fit_ref 1.035
_refine_ls_hydrogen_treatment constr
_refine_ls_matrix_type full
_refine_ls_number_parameters 1118
_refine_ls_number_reflns 16461
_refine_ls_number_restraints 129
_refine_ls_restrained_S_all 1.048
_refine_ls_R_factor_all 0.0756
_refine_ls_R_factor_gt 0.0435
_refine_ls_shift/su_max 0.020
_refine_ls_shift/su_mean 0.001
_refine_ls_structure_factor_coef Fsqd
_refine_ls_weighting_details 'calc w=1/[\s^2^(Fo^2^)+(0.0479P)^2^+0.6424P] where P=(Fo^2^+2Fc^2^)/3'
_refine_ls_weighting_scheme calc
_refine_ls_wR_factor_gt 0.0966
_refine_ls_wR_factor_ref 0.1095
_reflns_number_gt 11210
_reflns_number_total 16461
_reflns_threshold_expression >2sigma(I)
_cod_data_source_file ic1016824_si_001_2.cif
_cod_data_source_block crown_Br
_cod_original_cell_volume 4088.8(10)
_cod_database_code 4324336

loop_
_symmetry_equiv_pos_as_xyz
'x, y, z'
'-x, -y, -z'

loop_
_atom_site_label
_atom_site_type_symbol
_atom_site_fract_x
_atom_site_fract_y
_atom_site_fract_z
_atom_site_U_iso_or_equiv
_atom_site_adp_type
_atom_site_occupancy
_atom_site_symmetry_multiplicity
_atom_site_calc_flag
_atom_site_refinement_flags
_atom_site_disorder_assembly
_atom_site_disorder_group
Br1 Br 0.5000 0.0000 0.5000 0.02712(15) Uani 1 2 d S . .
Br2 Br 0.5000 0.5000 0.0000 0.02848(15) Uani 1 2 d S . .
Cu1 Cu 0.43780(4) 0.12195(4) 0.401161(19) 0.02057(12) Uani 1 1 d . . .
Cu2 Cu 0.65949(4) 0.02608(4) 0.421507(18) 0.01885(12) Uani 1 1 d . . .
Cu3 Cu 0.71664(4) -0.10291(4) 0.518620(18) 0.01907(12) Uani 1 1 d . . .
F1 F 0.3025(2) 0.3491(2) 0.57934(10) 0.0453(7) Uani 1 1 d . . .
F2 F 0.1627(2) 0.3045(2) 0.52328(11) 0.0433(7) Uani 1 1 d . . .
F3 F 0.2220(2) 0.4652(2) 0.53228(12) 0.0506(8) Uani 1 1 d . . .
F4 F 0.4526(3) 0.4910(2) 0.37478(14) 0.0674(10) Uani 1 1 d . . .
F5 F 0.4609(2) 0.3325(2) 0.34460(11) 0.0519(8) Uani 1 1 d . . .
F6 F 0.5857(2) 0.3989(2) 0.40333(13) 0.0551(8) Uani 1 1 d . . .
F7 F 0.2312(2) -0.0622(2) 0.30202(11) 0.0481(8) Uani 1 1 d . . .
F8 F 0.2808(2) -0.0291(3) 0.22852(10) 0.0573(9) Uani 1 1 d . . .
F9 F 0.2818(2) 0.0939(2) 0.28870(10) 0.0457(7) Uani 1 1 d . . .
F10 F 0.76401(19) -0.0716(2) 0.32715(10) 0.0383(7) Uani 1 1 d . . .
F11 F 0.6871(2) -0.1580(2) 0.25708(9) 0.0377(7) Uani 1 1 d . . .
F12 F 0.6960(2) -0.2263(2) 0.33154(11) 0.0451(7) Uani 1 1 d . . .
F13 F 0.8326(2) 0.2001(2) 0.38765(10) 0.0434(7) Uani 1 1 d . . .
F14 F 0.9442(2) 0.2987(2) 0.44269(12) 0.0549(9) Uani 1 1 d . . .
F15 F 0.7746(2) 0.3087(2) 0.44191(12) 0.0462(7) Uani 1 1 d . . .
F16 F 0.9246(2) 0.0460(2) 0.63263(9) 0.0401(7) Uani 1 1 d . . .
F17 F 1.0654(2) 0.0327(2) 0.59598(10) 0.0426(7) Uani 1 1 d . . .
F18 F 0.9452(2) -0.0931(2) 0.58525(10) 0.0340(6) Uani 1 1 d . . .
O1 O 0.2962(2) 0.0755(2) 0.40857(10) 0.0204(6) Uani 1 1 d . . .
H1I H 0.2874 0.0100 0.4004 0.024 Uiso 1 1 d R . .
O2 O 0.5884(2) 0.1548(2) 0.40845(10) 0.0221(6) Uani 1 1 d . . .
H2I H 0.6074 0.1993 0.4342 0.027 Uiso 1 1 d R . .
O3 O 0.7032(2) -0.1088(2) 0.44358(10) 0.0215(6) Uani 1 1 d . . .
H3H H 0.6561 -0.1557 0.4301 0.026 Uiso 1 1 d R . .
N1 N 0.3387(3) 0.2481(3) 0.47295(13) 0.0213(8) Uani 1 1 d . . .
N2 N 0.4011(3) 0.2565(3) 0.43521(13) 0.0231(8) Uani 1 1 d . . .
N3 N 0.4653(3) 0.0093(3) 0.34824(13) 0.0223(8) Uani 1 1 d . . .
N4 N 0.5651(3) -0.0278(3) 0.35588(12) 0.0192(7) Uani 1 1 d . . .
N5 N 0.7823(3) 0.0836(2) 0.47422(12) 0.0188(7) Uani 1 1 d . . .
N6 N 0.8108(3) 0.0227(3) 0.51492(12) 0.0186(7) Uani 1 1 d . . .
C1 C 0.3199(3) 0.3469(3) 0.49015(16) 0.0254(10) Uani 1 1 d . . .
C2 C 0.3702(3) 0.4198(3) 0.46346(17) 0.0284(10) Uani 1 1 d . . .
H2A H 0.3706 0.4927 0.4677 0.034 Uiso 1 1 calc R . .
C3 C 0.4193(3) 0.3594(3) 0.42944(17) 0.0252(10) Uani 1 1 d . . .
C4 C 0.2521(4) 0.3666(3) 0.53150(19) 0.0342(11) Uani 1 1 d . . .
C5 C 0.4795(4) 0.3945(4) 0.3879(2) 0.0369(12) Uani 1 1 d . . .
C6 C 0.4146(3) -0.0308(3) 0.30148(16) 0.0254(10) Uani 1 1 d . . .
C7 C 0.4825(3) -0.0944(4) 0.27753(16) 0.0278(10) Uani 1 1 d . . .
H7A H 0.4684 -0.1315 0.2450 0.033 Uiso 1 1 calc R . .
C8 C 0.5759(3) -0.0892(3) 0.31359(15) 0.0221(9) Uani 1 1 d . . .
C9 C 0.3032(4) -0.0074(4) 0.28049(17) 0.0364(12) Uani 1 1 d . . .
C10 C 0.6797(3) -0.1365(4) 0.30784(16) 0.0279(10) Uani 1 1 d . . .
C11 C 0.8597(3) 0.1600(3) 0.47650(16) 0.0246(10) Uani 1 1 d . . .
C12 C 0.9398(3) 0.1483(3) 0.51833(16) 0.0262(10) Uani 1 1 d . . .
H12A H 1.0023 0.1895 0.5286 0.031 Uiso 1 1 calc R . .
C13 C 0.9060(3) 0.0610(3) 0.54143(15) 0.0222(9) Uani 1 1 d . . .
C14 C 0.8516(4) 0.2418(4) 0.43724(19) 0.0346(11) Uani 1 1 d . . .
C15 C 0.9602(4) 0.0114(4) 0.58852(17) 0.0310(11) Uani 1 1 d . . .
Cu4 Cu 0.50597(4) 0.30044(4) 0.061974(18) 0.01872(12) Uani 1 1 d . . .
Cu5 Cu 0.65601(4) 0.48715(4) 0.108290(18) 0.01938(12) Uani 1 1 d . . .
Cu6 Cu 0.64331(4) 0.68544(4) 0.044411(18) 0.01931(12) Uani 1 1 d . . .
F19 F 0.3408(2) 0.1220(2) -0.13833(9) 0.0359(6) Uani 1 1 d . . .
F20 F 0.4741(2) 0.03082(19) -0.15434(9) 0.0396(7) Uani 1 1 d . . .
F21 F 0.4805(2) 0.19813(19) -0.15964(9) 0.0345(6) Uani 1 1 d . . .
F22 F 0.6422(2) 0.09909(19) 0.09072(9) 0.0318(6) Uani 1 1 d . . .
F23 F 0.77000(19) 0.1465(2) 0.05009(10) 0.0344(6) Uani 1 1 d . . .
F24 F 0.7045(2) -0.01166(19) 0.03821(10) 0.0341(6) Uani 1 1 d . . .
F25 F 0.3126(3) 0.2199(3) 0.20338(11) 0.0619(10) Uani 1 1 d . . .
F26 F 0.2502(2) 0.2738(2) 0.12815(12) 0.0517(8) Uani 1 1 d . . .
F27 F 0.3750(2) 0.1638(2) 0.13463(11) 0.0480(8) Uani 1 1 d . . .
F28 F 0.5911(3) 0.5337(2) 0.28663(10) 0.0584(9) Uani 1 1 d . . .
F29 F 0.5714(3) 0.6413(2) 0.22638(12) 0.0684(10) Uani 1 1 d . . .
F30 F 0.7026(3) 0.5399(3) 0.23264(12) 0.0693(10) Uani 1 1 d . . .
F31 F 0.9008(2) 0.3153(2) 0.09459(12) 0.0476(8) Uani 1 1 d . . .
F32 F 0.8825(2) 0.4065(2) 0.16452(11) 0.0478(8) Uani 1 1 d . . .
F33 F 1.0334(2) 0.4105(2) 0.13527(13) 0.0549(9) Uani 1 1 d . . .
F34 F 0.8548(2) 0.8141(2) 0.02831(12) 0.0498(8) Uani 1 1 d . . .
F35 F 0.8814(2) 0.7127(2) -0.03693(11) 0.0525(8) Uani 1 1 d . . .
F36 F 1.0123(2) 0.7573(2) 0.02449(13) 0.0581(9) Uani 1 1 d . . .
O4 O 0.3598(2) 0.2867(2) 0.02832(10) 0.0221(6) Uani 1 1 d . . .
H4J H 0.3223 0.3308 0.0426 0.027 Uiso 1 1 d R . .
O5 O 0.6535(2) 0.3411(2) 0.08642(10) 0.0211(6) Uani 1 1 d . . .
H5J H 0.6903 0.3315 0.0618 0.025 Uiso 1 1 d R . .
O6 O 0.6323(2) 0.6339(2) 0.11182(10) 0.0221(6) Uani 1 1 d . . .
H6M H 0.5701 0.6446 0.1192 0.027 Uiso 1 1 d R . .
N7 N 0.4721(3) 0.2091(3) -0.04293(12) 0.0194(7) Uani 1 1 d . . .
N8 N 0.5344(3) 0.2003(2) 0.00427(12) 0.0191(7) Uani 1 1 d . . .
N9 N 0.4795(3) 0.3636(3) 0.13104(12) 0.0199(7) Uani 1 1 d . . .
N10 N 0.5486(3) 0.4428(3) 0.15223(12) 0.0214(8) Uani 1 1 d . . .
N11 N 0.7906(3) 0.5288(3) 0.08245(13) 0.0223(8) Uani 1 1 d . . .
N12 N 0.7853(3) 0.6156(3) 0.05424(13) 0.0216(8) Uani 1 1 d . . .
C16 C 0.4983(3) 0.1322(3) -0.07603(15) 0.0213(9) Uani 1 1 d . . .
C17 C 0.5776(3) 0.0719(3) -0.05050(15) 0.0238(10) Uani 1 1 d . . .
H17B H 0.6097 0.0139 -0.0640 0.029 Uiso 1 1 calc R . .
C18 C 0.5977(3) 0.1184(3) -0.00038(15) 0.0197(9) Uani 1 1 d . . .
C19 C 0.4479(4) 0.1206(3) -0.13154(16) 0.0274(10) Uani 1 1 d . . .
C20 C 0.6783(3) 0.0887(3) 0.04483(17) 0.0261(10) Uani 1 1 d . . .
C21 C 0.4219(3) 0.3362(3) 0.16818(15) 0.0214(9) Uani 1 1 d . . .
C22 C 0.4525(3) 0.3971(3) 0.21355(16) 0.0259(10) Uani 1 1 d . . .
H22B H 0.4254 0.3943 0.2449 0.031 Uiso 1 1 calc R . .
C23 C 0.5321(3) 0.4634(3) 0.20231(15) 0.0221(9) Uani 1 1 d . . .
C24 C 0.3408(4) 0.2489(4) 0.15856(18) 0.0333(11) Uani 1 1 d . . .
C25 C 0.5988(4) 0.5441(4) 0.23714(17) 0.0367(12) Uani 1 1 d . . .
C26 C 0.8934(3) 0.4990(3) 0.08935(16) 0.0251(10) Uani 1 1 d . . .
C27 C 0.9560(3) 0.5654(3) 0.06511(17) 0.0282(10) Uani 1 1 d . . .
H27B H 1.0289 0.5621 0.0634 0.034 Uiso 1 1 calc R . .
C28 C 0.8847(3) 0.6375(3) 0.04419(17) 0.0267(10) Uani 1 1 d . . .
C29 C 0.9271(4) 0.4078(4) 0.1209(2) 0.0368(12) Uani 1 1 d . . .
C30 C 0.9070(4) 0.7310(4) 0.0150(2) 0.0383(12) Uani 1 1 d . . .
N13 N 0.9396(3) 0.0820(3) 0.21396(13) 0.0249(8) Uani 1 1 d . . .
C31 C 0.8256(3) 0.0973(3) 0.22442(18) 0.0289(10) Uani 1 1 d . . .
H31A H 0.7797 0.0415 0.2050 0.035 Uiso 1 1 calc R . .
H31B H 0.8248 0.0889 0.2615 0.035 Uiso 1 1 calc R . .
C32 C 0.7767(4) 0.2012(4) 0.21048(18) 0.0331(11) Uani 1 1 d . . .
H32C H 0.7804 0.2130 0.1740 0.040 Uiso 1 1 calc R . .
H32D H 0.8175 0.2578 0.2321 0.040 Uiso 1 1 calc R . .
C33 C 0.6605(4) 0.2022(4) 0.21901(18) 0.0353(11) Uani 1 1 d . . .
H33A H 0.6290 0.2652 0.2047 0.042 Uiso 1 1 calc R . .
H33B H 0.6221 0.1423 0.1990 0.042 Uiso 1 1 calc R . .
C34 C 0.6426(5) 0.1987(5) 0.2750(2) 0.0596(17) Uani 1 1 d . . .
H34A H 0.5669 0.1993 0.2762 0.089 Uiso 1 1 calc R . .
H34B H 0.6778 0.2589 0.2951 0.089 Uiso 1 1 calc R . .
H34C H 0.6715 0.1357 0.2895 0.089 Uiso 1 1 calc R . .
C35 C 1.0134(4) 0.1731(3) 0.23788(17) 0.0316(11) Uani 1 1 d . B .
H35A H 1.0843 0.1604 0.2294 0.038 Uiso 1 1 calc R . .
H35B H 0.9884 0.2358 0.2207 0.038 Uiso 1 1 calc R . .
C36 C 1.0249(5) 0.1964(4) 0.29596(19) 0.0512(15) Uani 1 1 d D . .
H36A H 1.0528 0.1366 0.3148 0.061 Uiso 1 1 calc R A 1
H36B H 0.9563 0.2133 0.3060 0.061 Uiso 1 1 calc R A 1
C37 C 1.1051(8) 0.2921(8) 0.3078(4) 0.047(2) Uani 0.654(9) 1 d PD B 1
H37A H 1.1660 0.2794 0.2899 0.056 Uiso 0.654(9) 1 calc PR B 1
H37B H 1.0702 0.3537 0.2937 0.056 Uiso 0.654(9) 1 calc PR B 1
C38 C 1.1446(7) 0.3139(7) 0.3648(3) 0.054(3) Uani 0.654(9) 1 d PD B 1
H38A H 1.0846 0.3227 0.3831 0.081 Uiso 0.654(9) 1 calc PR B 1
H38B H 1.1893 0.3770 0.3699 0.081 Uiso 0.654(9) 1 calc PR B 1
H38C H 1.1856 0.2561 0.3783 0.081 Uiso 0.654(9) 1 calc PR B 1
C37A C 1.0575(13) 0.3031(12) 0.3206(8) 0.047(2) Uani 0.346(9) 1 d PD B 2
H37C H 1.0202 0.3573 0.3007 0.056 Uiso 0.346(9) 1 calc PR B 2
H37D H 1.0437 0.3097 0.3565 0.056 Uiso 0.346(9) 1 calc PR B 2
C38A C 1.1730(16) 0.309(2) 0.3188(9) 0.087(8) Uani 0.346(9) 1 d PD B 2
H38D H 1.2068 0.2506 0.3357 0.130 Uiso 0.346(9) 1 calc PR B 2
H38E H 1.2037 0.3736 0.3366 0.130 Uiso 0.346(9) 1 calc PR B 2
H38F H 1.1842 0.3074 0.2828 0.130 Uiso 0.346(9) 1 calc PR B 2
C39 C 0.9396(3) 0.0757(4) 0.15512(16) 0.0298(10) Uani 1 1 d . . .
H39A H 0.8876 0.0211 0.1392 0.036 Uiso 1 1 calc R . .
H39B H 0.9153 0.1418 0.1414 0.036 Uiso 1 1 calc R . .
C40 C 1.0459(4) 0.0533(4) 0.13805(18) 0.0372(12) Uani 1 1 d . . .
H40A H 1.0951 0.1132 0.1484 0.045 Uiso 1 1 calc R . .
H40B H 1.0763 -0.0070 0.1557 0.045 Uiso 1 1 calc R . .
C41 C 1.0340(4) 0.0313(4) 0.07949(18) 0.0371(12) Uani 1 1 d . . .
H41A H 1.0077 0.0932 0.0619 0.044 Uiso 1 1 calc R . .
H41B H 0.9813 -0.0257 0.0688 0.044 Uiso 1 1 calc R . .
C42 C 1.1389(4) 0.0023(4) 0.0625(2) 0.0445(13) Uani 1 1 d . . .
H42C H 1.1283 -0.0105 0.0250 0.067 Uiso 1 1 calc R . .
H42D H 1.1642 -0.0601 0.0791 0.067 Uiso 1 1 calc R . .
H42E H 1.1911 0.0589 0.0727 0.067 Uiso 1 1 calc R . .
C43 C 0.9784(4) -0.0193(3) 0.23787(17) 0.0281(10) Uani 1 1 d . . .
H43A H 1.0555 -0.0214 0.2388 0.034 Uiso 1 1 calc R . .
H43B H 0.9654 -0.0174 0.2739 0.034 Uiso 1 1 calc R . .
C44 C 0.9272(4) -0.1201(3) 0.20982(17) 0.0305(11) Uani 1 1 d . . .
H44A H 0.8497 -0.1169 0.2059 0.037 Uiso 1 1 calc R . .
H44B H 0.9467 -0.1275 0.1750 0.037 Uiso 1 1 calc R . .
C45 C 0.9636(4) -0.2147(4) 0.2402(2) 0.0432(13) Uani 1 1 d . . .
H45A H 1.0415 -0.2141 0.2470 0.052 Uiso 1 1 calc R . .
H45B H 0.9384 -0.2104 0.2738 0.052 Uiso 1 1 calc R . .
C46 C 0.9215(5) -0.3161(4) 0.2103(2) 0.0555(16) Uani 1 1 d . . .
H46A H 0.9458 -0.3744 0.2305 0.083 Uiso 1 1 calc R . .
H46B H 0.9475 -0.3211 0.1773 0.083 Uiso 1 1 calc R . .
H46C H 0.8444 -0.3173 0.2041 0.083 Uiso 1 1 calc R . .
C47 C -0.0848(7) 0.5688(8) 0.3559(4) 0.141(3) Uani 1 1 d U . .
H47C H -0.1275 0.5124 0.3662 0.211 Uiso 1 1 calc R . .
H47D H -0.0781 0.5573 0.3195 0.211 Uiso 1 1 calc R . .
H47E H -0.1187 0.6342 0.3610 0.211 Uiso 1 1 calc R . .
C48 C 0.0252(7) 0.5726(7) 0.3890(4) 0.120(2) Uani 1 1 d U . .
H48E H 0.0571 0.5049 0.3847 0.143 Uiso 1 1 calc R . .
H48F H 0.0171 0.5830 0.4256 0.143 Uiso 1 1 calc R . .
C49 C 0.1035(7) 0.6587(7) 0.3763(3) 0.109(2) Uani 1 1 d U . .
H49C H 0.1047 0.6535 0.3388 0.131 Uiso 1 1 calc R . .
H49D H 0.0756 0.7266 0.3847 0.131 Uiso 1 1 calc R . .
C50 C 0.2164(7) 0.6557(6) 0.4043(3) 0.109(2) Uani 1 1 d U . .
H50D H 0.2483 0.5940 0.3906 0.131 Uiso 1 1 calc R . .
H50E H 0.2137 0.6460 0.4411 0.131 Uiso 1 1 calc R . .
C51 C 0.2909(8) 0.7490(7) 0.4015(4) 0.119(2) Uani 1 1 d U . .
H51C H 0.2897 0.7622 0.3648 0.143 Uiso 1 1 calc R . .
H51D H 0.2623 0.8099 0.4179 0.143 Uiso 1 1 calc R . .
C52 C 0.4034(8) 0.7404(7) 0.4261(4) 0.145(3) Uani 1 1 d U . .
H52C H 0.4434 0.8033 0.4214 0.218 Uiso 1 1 calc R . .
H52D H 0.4337 0.6811 0.4101 0.218 Uiso 1 1 calc R . .
H52E H 0.4067 0.7311 0.4630 0.218 Uiso 1 1 calc R . .
C53 C 0.258(2) 0.6114(15) 0.0473(6) 0.099(4) Uani 0.579(6) 1 d PDU C -1
H53F H 0.2434 0.6484 0.0156 0.148 Uiso 0.579(6) 1 calc PR C -1
H53G H 0.2081 0.5527 0.0455 0.148 Uiso 0.579(6) 1 calc PR C -1
H53H H 0.3300 0.5866 0.0511 0.148 Uiso 0.579(6) 1 calc PR C -1
C54 C 0.2467(11) 0.6865(11) 0.0951(5) 0.096(3) Uani 0.579(6) 1 d PDU C -1
H54G H 0.1744 0.7122 0.0918 0.116 Uiso 0.579(6) 1 calc PR C -1
H54H H 0.2969 0.7463 0.0975 0.116 Uiso 0.579(6) 1 calc PR C -1
C55 C 0.2720(12) 0.6204(12) 0.1450(5) 0.101(3) Uani 0.579(6) 1 d PDU C -1
H55E H 0.2295 0.5550 0.1400 0.122 Uiso 0.579(6) 1 calc PR C -1
H55F H 0.3474 0.6040 0.1512 0.122 Uiso 0.579(6) 1 calc PR C -1
C56 C 0.2436(13) 0.6873(14) 0.1922(6) 0.110(3) Uani 0.579(6) 1 d PDU C -1
H56F H 0.2745 0.7578 0.1921 0.132 Uiso 0.579(6) 1 calc PR C -1
H56G H 0.1662 0.6924 0.1883 0.132 Uiso 0.579(6) 1 calc PR C -1
C57 C 0.2849(13) 0.6410(12) 0.2452(6) 0.116(3) Uani 0.579(6) 1 d PDU C -1
H57G H 0.2800 0.6920 0.2739 0.140 Uiso 0.579(6) 1 calc PR C -1
H57H H 0.3594 0.6225 0.2468 0.140 Uiso 0.579(6) 1 calc PR C -1
C58 C 0.2094(16) 0.5356(15) 0.2498(8) 0.144(4) Uani 0.579(6) 1 d PDU C -1
H6I H 0.2403 0.4983 0.2796 0.216 Uiso 0.579(6) 1 calc PR C -1
H6J H 0.2054 0.4908 0.2184 0.216 Uiso 0.579(6) 1 calc PR C -1
H6K H 0.1386 0.5561 0.2540 0.216 Uiso 0.579(6) 1 calc PR C -1
C53A C 0.252(3) 0.653(2) 0.0440(9) 0.099(4) Uani 0.421(6) 1 d PD C -2
H53K H 0.2581 0.6044 0.0151 0.148 Uiso 0.421(6) 1 calc PR C -2
H53L H 0.2968 0.7146 0.0425 0.148 Uiso 0.421(6) 1 calc PR C -2
H53M H 0.1785 0.6731 0.0419 0.148 Uiso 0.421(6) 1 calc PR C -2
C54A C 0.2878(14) 0.6004(15) 0.0968(7) 0.096(3) Uani 0.421(6) 1 d PD C -2
H54K H 0.3646 0.5905 0.1037 0.116 Uiso 0.421(6) 1 calc PR C -2
H54L H 0.2490 0.5344 0.0987 0.116 Uiso 0.421(6) 1 calc PR C -2
C55A C 0.2518(17) 0.6916(17) 0.1335(7) 0.101(3) Uani 0.421(6) 1 d PD C -2
H55G H 0.1742 0.6947 0.1259 0.122 Uiso 0.421(6) 1 calc PR C -2
H55J H 0.2815 0.7577 0.1242 0.122 Uiso 0.421(6) 1 calc PR C -2
C56A C 0.2856(17) 0.6821(18) 0.1948(8) 0.110(3) Uani 0.421(6) 1 d PD C -2
H56H H 0.3616 0.6697 0.2042 0.132 Uiso 0.421(6) 1 calc PR C -2
H56I H 0.2677 0.7440 0.2147 0.132 Uiso 0.421(6) 1 calc PR C -2
C57A C 0.2164(17) 0.5864(17) 0.2024(7) 0.116(3) Uani 0.421(6) 1 d PD C -2
H57E H 0.2362 0.5230 0.1843 0.140 Uiso 0.421(6) 1 calc PR C -2
H57F H 0.1402 0.5972 0.1927 0.140 Uiso 0.421(6) 1 calc PR C -2
C58A C 0.2531(17) 0.5880(17) 0.2636(7) 0.144(4) Uani 0.579(6) 1 d PD C -2
H58F H 0.2172 0.5311 0.2776 0.216 Uiso 0.421(6) 1 calc PR C -2
H58G H 0.2350 0.6536 0.2795 0.216 Uiso 0.421(6) 1 calc PR C -2
H58H H 0.3293 0.5802 0.2712 0.216 Uiso 0.421(6) 1 calc PR C -2

loop_
_atom_site_aniso_label
_atom_site_aniso_U_11
_atom_site_aniso_U_22
_atom_site_aniso_U_33
_atom_site_aniso_U_23
_atom_site_aniso_U_13
_atom_site_aniso_U_12
Br1 0.0231(3) 0.0344(4) 0.0253(3) 0.0103(3) 0.0051(3) 0.0052(3)
Br2 0.0284(4) 0.0270(3) 0.0277(3) 0.0049(3) -0.0025(3) -0.0051(3)
Cu1 0.0181(3) 0.0237(3) 0.0205(3) 0.0043(2) 0.0038(2) 0.0012(2)
Cu2 0.0179(3) 0.0213(3) 0.0165(2) 0.0031(2) 0.0000(2) 0.0003(2)
Cu3 0.0190(3) 0.0207(3) 0.0175(3) 0.0034(2) 0.0025(2) -0.0011(2)
F1 0.059(2) 0.0473(18) 0.0316(16) -0.0022(13) 0.0148(14) -0.0010(15)
F2 0.0310(16) 0.0415(17) 0.0617(19) -0.0042(14) 0.0233(14) -0.0045(13)
F3 0.070(2) 0.0230(15) 0.068(2) 0.0022(14) 0.0383(17) 0.0115(14)
F4 0.083(3) 0.0416(19) 0.097(3) 0.0461(18) 0.058(2) 0.0254(18)
F5 0.067(2) 0.057(2) 0.0377(17) 0.0126(15) 0.0232(15) 0.0011(17)
F6 0.0325(18) 0.061(2) 0.077(2) 0.0220(17) 0.0205(16) -0.0057(15)
F7 0.0220(15) 0.075(2) 0.0469(18) 0.0087(15) 0.0022(13) -0.0041(15)
F8 0.0340(17) 0.109(3) 0.0241(15) -0.0079(16) -0.0090(12) 0.0155(17)
F9 0.0367(17) 0.063(2) 0.0378(16) 0.0119(14) -0.0002(13) 0.0193(15)
F10 0.0167(14) 0.0539(18) 0.0409(16) -0.0145(13) 0.0003(11) 0.0008(12)
F11 0.0296(15) 0.0607(19) 0.0221(13) -0.0096(12) 0.0049(11) 0.0054(13)
F12 0.0475(18) 0.0446(18) 0.0458(17) 0.0090(14) 0.0106(14) 0.0186(15)
F13 0.0468(18) 0.0547(19) 0.0297(15) 0.0222(13) 0.0029(13) 0.0022(15)
F14 0.0348(17) 0.055(2) 0.073(2) 0.0375(17) -0.0042(15) -0.0196(15)
F15 0.0433(18) 0.0290(15) 0.066(2) 0.0156(14) 0.0030(15) 0.0059(14)
F16 0.0456(17) 0.0550(18) 0.0189(13) 0.0042(12) 0.0023(12) 0.0024(14)
F17 0.0180(15) 0.063(2) 0.0438(17) 0.0164(14) -0.0074(12) -0.0065(13)
F18 0.0298(15) 0.0380(16) 0.0339(15) 0.0142(12) -0.0005(12) 0.0035(12)
O1 0.0213(16) 0.0220(15) 0.0180(14) 0.0020(12) 0.0037(12) -0.0005(12)
O2 0.0189(15) 0.0240(16) 0.0229(15) 0.0024(12) 0.0011(12) 0.0014(12)
O3 0.0222(16) 0.0205(15) 0.0206(15) 0.0034(12) -0.0003(12) -0.0021(12)
N1 0.0202(19) 0.0226(19) 0.0224(18) 0.0052(15) 0.0057(15) 0.0036(15)
N2 0.0210(19) 0.024(2) 0.0254(19) 0.0041(15) 0.0055(15) 0.0001(15)
N3 0.0189(19) 0.029(2) 0.0195(18) 0.0047(15) 0.0021(15) 0.0025(16)
N4 0.0131(18) 0.0255(19) 0.0192(17) 0.0030(14) 0.0022(14) 0.0034(15)
N5 0.0176(18) 0.0192(18) 0.0192(17) 0.0043(14) 0.0009(14) -0.0012(15)
N6 0.0146(18) 0.0217(18) 0.0189(17) 0.0024(14) 0.0007(14) -0.0008(14)
C1 0.021(2) 0.026(2) 0.029(2) 0.0038(19) 0.0037(19) 0.0027(19)
C2 0.028(3) 0.016(2) 0.041(3) 0.005(2) 0.004(2) 0.0018(19)
C3 0.021(2) 0.025(2) 0.030(2) 0.0112(19) 0.0040(19) 0.0010(19)
C4 0.040(3) 0.022(3) 0.041(3) -0.002(2) 0.011(2) 0.001(2)
C5 0.036(3) 0.033(3) 0.048(3) 0.020(2) 0.019(2) 0.008(2)
C6 0.021(2) 0.034(3) 0.020(2) 0.0032(19) -0.0003(18) 0.000(2)
C7 0.025(2) 0.039(3) 0.018(2) -0.0024(19) 0.0015(18) -0.003(2)
C8 0.019(2) 0.030(2) 0.017(2) 0.0044(18) 0.0020(17) -0.0005(19)
C9 0.027(3) 0.061(4) 0.022(2) 0.000(2) 0.004(2) 0.007(3)
C10 0.024(3) 0.040(3) 0.018(2) -0.003(2) 0.0026(19) 0.001(2)
C11 0.024(2) 0.029(2) 0.021(2) 0.0030(18) 0.0035(18) -0.0046(19)
C12 0.018(2) 0.032(3) 0.027(2) 0.0045(19) 0.0010(19) -0.0062(19)
C13 0.018(2) 0.027(2) 0.021(2) 0.0029(18) 0.0013(18) 0.0015(18)
C14 0.024(3) 0.035(3) 0.044(3) 0.015(2) 0.000(2) -0.009(2)
C15 0.023(3) 0.047(3) 0.023(2) 0.002(2) 0.0006(19) 0.000(2)
Cu4 0.0175(3) 0.0218(3) 0.0166(2) 0.0014(2) 0.0024(2) -0.0010(2)
Cu5 0.0196(3) 0.0201(3) 0.0185(3) 0.0037(2) 0.0029(2) -0.0025(2)
Cu6 0.0178(3) 0.0219(3) 0.0184(3) 0.0043(2) 0.0023(2) 0.0001(2)
F19 0.0318(16) 0.0445(17) 0.0275(14) 0.0013(12) -0.0066(12) -0.0023(13)
F20 0.063(2) 0.0303(15) 0.0237(14) -0.0045(11) 0.0027(13) 0.0070(14)
F21 0.0533(18) 0.0321(15) 0.0191(13) 0.0039(11) 0.0074(12) 0.0032(13)
F22 0.0401(16) 0.0373(15) 0.0177(12) 0.0050(11) 0.0018(11) 0.0070(12)
F23 0.0220(14) 0.0369(15) 0.0411(16) 0.0029(12) -0.0051(11) 0.0012(12)
F24 0.0368(16) 0.0270(14) 0.0370(15) 0.0044(11) -0.0011(12) 0.0119(12)
F25 0.077(2) 0.077(2) 0.0323(16) 0.0087(15) 0.0163(15) -0.0449(19)
F26 0.0243(16) 0.073(2) 0.0557(19) 0.0022(16) 0.0021(14) -0.0144(15)
F27 0.056(2) 0.0280(15) 0.060(2) -0.0042(14) 0.0140(15) -0.0124(14)
F28 0.092(3) 0.065(2) 0.0163(14) -0.0045(13) 0.0109(15) -0.0325(19)
F29 0.121(3) 0.0300(17) 0.0479(19) -0.0049(14) 0.0005(19) -0.0154(19)
F30 0.049(2) 0.102(3) 0.052(2) -0.0237(19) 0.0065(16) -0.035(2)
F31 0.0452(18) 0.0244(15) 0.072(2) 0.0062(14) 0.0040(15) 0.0023(13)
F32 0.0488(19) 0.0498(19) 0.0469(18) 0.0270(15) 0.0055(15) 0.0037(15)
F33 0.0203(15) 0.0521(19) 0.089(2) 0.0337(17) -0.0103(15) 0.0006(14)
F34 0.0400(18) 0.0283(16) 0.082(2) 0.0208(15) 0.0068(16) -0.0038(14)
F35 0.050(2) 0.070(2) 0.0415(18) 0.0284(16) 0.0133(15) 0.0012(16)
F36 0.0213(16) 0.061(2) 0.092(2) 0.0466(18) 0.0004(15) -0.0115(14)
O4 0.0190(15) 0.0270(16) 0.0206(15) 0.0031(12) 0.0034(12) -0.0018(13)
O5 0.0198(15) 0.0245(16) 0.0201(15) 0.0016(12) 0.0058(12) 0.0018(12)
O6 0.0251(16) 0.0217(15) 0.0203(15) 0.0044(12) 0.0051(12) 0.0004(13)
N7 0.0210(19) 0.0202(18) 0.0169(17) 0.0008(14) 0.0032(14) -0.0025(15)
N8 0.0194(19) 0.0190(18) 0.0183(17) 0.0032(14) 0.0001(14) 0.0007(15)
N9 0.0202(19) 0.0211(19) 0.0181(17) 0.0015(14) 0.0027(14) -0.0004(15)
N10 0.0210(19) 0.0250(19) 0.0189(18) 0.0040(15) 0.0045(15) -0.0008(15)
N11 0.0180(19) 0.0238(19) 0.0240(19) 0.0048(15) 0.0003(15) -0.0032(15)
N12 0.020(2) 0.0225(19) 0.0221(18) 0.0074(15) 0.0019(15) -0.0005(15)
C16 0.023(2) 0.024(2) 0.017(2) 0.0033(17) 0.0031(17) -0.0044(18)
C17 0.026(2) 0.024(2) 0.022(2) -0.0035(18) 0.0054(18) 0.0006(19)
C18 0.017(2) 0.022(2) 0.021(2) 0.0058(17) 0.0041(17) 0.0042(18)
C19 0.036(3) 0.022(2) 0.024(2) 0.0005(19) 0.003(2) 0.001(2)
C20 0.025(2) 0.023(2) 0.029(2) 0.0008(19) 0.0005(19) 0.0046(19)
C21 0.023(2) 0.024(2) 0.018(2) 0.0068(17) 0.0052(18) -0.0009(18)
C22 0.029(3) 0.032(3) 0.019(2) 0.0052(18) 0.0116(19) 0.000(2)
C23 0.027(2) 0.024(2) 0.016(2) 0.0025(17) 0.0053(18) 0.0035(19)
C24 0.033(3) 0.040(3) 0.027(2) 0.004(2) 0.008(2) -0.010(2)
C25 0.050(3) 0.041(3) 0.020(2) 0.004(2) 0.008(2) -0.006(3)
C26 0.018(2) 0.027(2) 0.029(2) 0.0043(19) -0.0021(18) 0.0033(19)
C27 0.011(2) 0.036(3) 0.037(3) 0.009(2) 0.0017(19) -0.0046(19)
C28 0.021(2) 0.028(2) 0.030(2) 0.0053(19) 0.0034(19) -0.0031(19)
C29 0.023(3) 0.037(3) 0.049(3) 0.013(2) -0.003(2) 0.003(2)
C30 0.021(3) 0.044(3) 0.051(3) 0.017(3) 0.004(2) -0.007(2)
N13 0.024(2) 0.024(2) 0.0260(19) 0.0074(15) 0.0006(15) -0.0004(16)
C31 0.026(3) 0.030(3) 0.032(3) 0.008(2) 0.006(2) 0.002(2)
C32 0.034(3) 0.031(3) 0.034(3) 0.010(2) 0.003(2) 0.003(2)
C33 0.034(3) 0.034(3) 0.038(3) 0.006(2) 0.002(2) 0.008(2)
C34 0.064(4) 0.073(4) 0.049(4) 0.021(3) 0.022(3) 0.030(3)
C35 0.029(3) 0.028(3) 0.036(3) 0.004(2) -0.004(2) -0.008(2)
C36 0.071(4) 0.034(3) 0.038(3) 0.004(2) -0.021(3) -0.003(3)
C37 0.032(7) 0.050(5) 0.056(6) -0.017(4) 0.004(5) 0.006(5)
C38 0.042(5) 0.055(6) 0.059(6) 0.009(5) -0.008(4) -0.008(4)
C37A 0.032(7) 0.050(5) 0.056(6) -0.017(4) 0.004(5) 0.006(5)
C38A 0.088(19) 0.101(19) 0.070(17) -0.043(13) 0.027(15) 0.005(16)
C39 0.028(3) 0.034(3) 0.028(2) 0.008(2) 0.003(2) -0.003(2)
C40 0.025(3) 0.049(3) 0.039(3) 0.010(2) 0.005(2) 0.002(2)
C41 0.037(3) 0.042(3) 0.034(3) 0.007(2) 0.010(2) 0.001(2)
C42 0.045(3) 0.043(3) 0.048(3) 0.004(3) 0.014(3) -0.001(3)
C43 0.027(3) 0.030(3) 0.028(2) 0.0100(19) 0.0019(19) 0.005(2)
C44 0.028(3) 0.032(3) 0.031(3) 0.008(2) 0.001(2) 0.002(2)
C45 0.049(3) 0.037(3) 0.043(3) 0.008(2) 0.003(3) 0.003(3)
C46 0.053(4) 0.034(3) 0.079(4) 0.006(3) 0.012(3) 0.001(3)
C47 0.114(5) 0.167(7) 0.141(7) -0.013(6) 0.026(5) 0.030(5)
C48 0.130(5) 0.099(5) 0.127(5) -0.008(4) 0.011(4) 0.034(4)
C49 0.123(5) 0.089(4) 0.114(4) -0.006(4) 0.011(4) 0.040(3)
C50 0.128(5) 0.077(4) 0.114(4) -0.011(4) -0.004(4) 0.042(3)
C51 0.133(5) 0.082(4) 0.135(5) -0.008(4) -0.001(4) 0.037(4)
C52 0.152(6) 0.080(5) 0.174(7) -0.042(5) -0.052(6) 0.024(5)
C53 0.056(5) 0.137(11) 0.113(5) 0.014(7) 0.034(5) 0.026(9)
C54 0.057(5) 0.123(7) 0.109(5) 0.013(6) 0.010(5) 0.008(5)
C55 0.068(5) 0.122(6) 0.114(5) 0.013(5) 0.012(5) 0.003(5)
C56 0.080(6) 0.129(6) 0.123(5) 0.011(5) 0.023(5) -0.003(5)
C57 0.094(6) 0.131(7) 0.127(5) 0.021(6) 0.028(6) -0.006(5)
C58 0.122(9) 0.150(10) 0.160(9) 0.028(7) 0.025(8) -0.022(7)
C53A 0.056(5) 0.137(11) 0.113(5) 0.014(7) 0.034(5) 0.026(9)
C54A 0.057(5) 0.123(7) 0.109(5) 0.013(6) 0.010(5) 0.008(5)
C55A 0.068(5) 0.122(6) 0.114(5) 0.013(5) 0.012(5) 0.003(5)
C56A 0.080(6) 0.129(6) 0.123(5) 0.011(5) 0.023(5) -0.003(5)
C57A 0.094(6) 0.131(7) 0.127(5) 0.021(6) 0.028(6) -0.006(5)
C58A 0.122(9) 0.150(10) 0.160(9) 0.028(7) 0.025(8) -0.022(7)

loop_
_atom_type_symbol
_atom_type_description
_atom_type_scat_dispersion_real
_atom_type_scat_dispersion_imag
_atom_type_scat_source
C C 0.0033 0.0016 'International Tables Vol C Tables 4.2.6.8 and 6.1.1.4'
H H 0.0000 0.0000 'International Tables Vol C Tables 4.2.6.8 and 6.1.1.4'
N N 0.0061 0.0033 'International Tables Vol C Tables 4.2.6.8 and 6.1.1.4'
O O 0.0106 0.0060 'International Tables Vol C Tables 4.2.6.8 and 6.1.1.4'
F F 0.0171 0.0103 'International Tables Vol C Tables 4.2.6.8 and 6.1.1.4'
Cu Cu 0.3201 1.2651 'International Tables Vol C Tables 4.2.6.8 and 6.1.1.4'
Br Br -0.2901 2.4595 'International Tables Vol C Tables 4.2.6.8 and 6.1.1.4'

loop_
_geom_angle_atom_site_label_1
_geom_angle_atom_site_label_2
_geom_angle_atom_site_label_3
_geom_angle
_geom_angle_site_symmetry_1
_geom_angle_site_symmetry_3
O1 Cu1 O2 167.20(11) . .
O1 Cu1 N2 85.00(13) . .
O2 Cu1 N2 95.59(13) . .
O1 Cu1 N3 97.83(12) . .
O2 Cu1 N3 85.23(12) . .
N2 Cu1 N3 163.54(14) . .
O3 Cu2 O2 166.35(12) . .
O3 Cu2 N4 95.49(12) . .
O2 Cu2 N4 84.29(12) . .
O3 Cu2 N5 85.91(12) . .
O2 Cu2 N5 97.93(12) . .
N4 Cu2 N5 164.66(13) . .
O3 Cu3 O1 167.00(12) . 2_656
O3 Cu3 N6 83.94(12) . .
O1 Cu3 N6 95.01(12) 2_656 .
O3 Cu3 N1 98.61(12) . 2_656
O1 Cu3 N1 85.98(12) 2_656 2_656
N6 Cu3 N1 163.96(13) . 2_656
Cu1 O1 Cu3 106.63(12) . 2_656
Cu1 O1 H1I 110.0 . .
Cu3 O1 H1I 110.0 2_656 .
Cu2 O2 Cu1 106.46(13) . .
Cu2 O2 H2I 110.0 . .
Cu1 O2 H2I 110.0 . .
Cu2 O3 Cu3 106.92(13) . .
Cu2 O3 H3H 110.0 . .
Cu3 O3 H3H 110.0 . .
C1 N1 N2 107.2(3) . .
C1 N1 Cu3 136.9(3) . 2_656
N2 N1 Cu3 115.2(2) . 2_656
C3 N2 N1 107.9(3) . .
C3 N2 Cu1 136.2(3) . .
N1 N2 Cu1 115.8(2) . .
C6 N3 N4 107.9(3) . .
C6 N3 Cu1 136.2(3) . .
N4 N3 Cu1 115.1(2) . .
C8 N4 N3 107.8(3) . .
C8 N4 Cu2 136.3(3) . .
N3 N4 Cu2 115.7(2) . .
N6 N5 C11 107.6(3) . .
N6 N5 Cu2 114.7(2) . .
C11 N5 Cu2 136.4(3) . .
C13 N6 N5 107.7(3) . .
C13 N6 Cu3 135.5(3) . .
N5 N6 Cu3 116.5(2) . .
N1 C1 C2 110.4(4) . .
N1 C1 C4 121.4(4) . .
C2 C1 C4 128.3(4) . .
C3 C2 C1 103.8(4) . .
C3 C2 H2A 128.1 . .
C1 C2 H2A 128.1 . .
N2 C3 C2 110.7(4) . .
N2 C3 C5 120.8(4) . .
C2 C3 C5 128.4(4) . .
F3 C4 F1 107.6(4) . .
F3 C4 F2 107.5(4) . .
F1 C4 F2 106.4(4) . .
F3 C4 C1 110.5(4) . .
F1 C4 C1 112.8(4) . .
F2 C4 C1 111.8(4) . .
F5 C5 F4 107.4(4) . .
F5 C5 F6 106.5(4) . .
F4 C5 F6 106.2(4) . .
F5 C5 C3 112.8(4) . .
F4 C5 C3 110.5(4) . .
F6 C5 C3 113.0(4) . .
N3 C6 C7 110.2(4) . .
N3 C6 C9 122.7(4) . .
C7 C6 C9 127.1(4) . .
C8 C7 C6 103.2(4) . .
C8 C7 H7A 128.4 . .
C6 C7 H7A 128.4 . .
N4 C8 C7 110.8(4) . .
N4 C8 C10 121.4(4) . .
C7 C8 C10 127.6(4) . .
F8 C9 F7 106.8(4) . .
F8 C9 F9 106.6(4) . .
F7 C9 F9 105.8(4) . .
F8 C9 C6 111.6(4) . .
F7 C9 C6 112.9(4) . .
F9 C9 C6 112.7(4) . .
F12 C10 F11 106.3(4) . .
F12 C10 F10 106.6(3) . .
F11 C10 F10 106.0(3) . .
F12 C10 C8 113.9(4) . .
F11 C10 C8 111.3(3) . .
F10 C10 C8 112.2(4) . .
N5 C11 C12 110.5(4) . .
N5 C11 C14 121.1(4) . .
C12 C11 C14 128.4(4) . .
C11 C12 C13 103.8(4) . .
C11 C12 H12A 128.1 . .
C13 C12 H12A 128.1 . .
N6 C13 C12 110.4(4) . .
N6 C13 C15 121.5(4) . .
C12 C13 C15 128.1(4) . .
F15 C14 F13 106.9(4) . .
F15 C14 F14 107.0(4) . .
F13 C14 F14 107.0(4) . .
F15 C14 C11 113.3(4) . .
F13 C14 C11 112.2(4) . .
F14 C14 C11 110.1(4) . .
F17 C15 F18 107.7(4) . .
F17 C15 F16 106.9(3) . .
F18 C15 F16 106.1(4) . .
F17 C15 C13 110.9(4) . .
F18 C15 C13 112.6(4) . .
F16 C15 C13 112.3(4) . .
O4 Cu4 O5 167.13(12) . .
O4 Cu4 N8 84.96(12) . .
O5 Cu4 N8 95.80(12) . .
O4 Cu4 N9 97.58(12) . .
O5 Cu4 N9 85.30(12) . .
N8 Cu4 N9 163.67(13) . .
O6 Cu5 O5 163.94(11) . .
O6 Cu5 N10 97.92(13) . .
O5 Cu5 N10 84.49(12) . .
O6 Cu5 N11 84.69(13) . .
O5 Cu5 N11 97.25(13) . .
N10 Cu5 N11 164.50(14) . .
O6 Cu6 O4 169.38(11) . 2_665
O6 Cu6 N7 97.34(12) . 2_665
O4 Cu6 N7 85.23(12) 2_665 2_665
O6 Cu6 N12 83.93(12) . .
O4 Cu6 N12 96.49(12) 2_665 .
N7 Cu6 N12 163.74(13) 2_665 .
Cu4 O4 Cu6 107.41(13) . 2_665
Cu4 O4 H4J 109.9 . .
Cu6 O4 H4J 109.9 2_665 .
Cu5 O5 Cu4 106.45(13) . .
Cu5 O5 H5J 110.3 . .
Cu4 O5 H5J 110.3 . .
Cu5 O6 Cu6 107.78(13) . .
Cu5 O6 H6M 109.9 . .
Cu6 O6 H6M 109.9 . .
C16 N7 N8 107.5(3) . .
C16 N7 Cu6 136.3(3) . 2_665
N8 N7 Cu6 115.7(2) . 2_665
C18 N8 N7 107.6(3) . .
C18 N8 Cu4 136.5(3) . .
N7 N8 Cu4 115.8(2) . .
C21 N9 N10 107.5(3) . .
C21 N9 Cu4 135.9(3) . .
N10 N9 Cu4 115.3(2) . .
N9 N10 C23 107.6(3) . .
N9 N10 Cu5 115.7(2) . .
C23 N10 Cu5 136.2(3) . .
C26 N11 N12 107.5(3) . .
C26 N11 Cu5 136.7(3) . .
N12 N11 Cu5 115.5(3) . .
C28 N12 N11 107.5(3) . .
C28 N12 Cu6 136.4(3) . .
N11 N12 Cu6 115.8(2) . .
N7 C16 C17 110.6(3) . .
N7 C16 C19 122.0(4) . .
C17 C16 C19 127.4(4) . .
C18 C17 C16 103.4(4) . .
C18 C17 H17B 128.3 . .
C16 C17 H17B 128.3 . .
N8 C18 C17 110.9(4) . .
N8 C18 C20 121.2(3) . .
C17 C18 C20 127.9(4) . .
F20 C19 F19 107.5(3) . .
F20 C19 F21 106.2(3) . .
F19 C19 F21 106.5(3) . .
F20 C19 C16 111.2(4) . .
F19 C19 C16 113.3(4) . .
F21 C19 C16 111.9(4) . .
F22 C20 F23 106.9(3) . .
F22 C20 F24 107.3(3) . .
F23 C20 F24 106.5(3) . .
F22 C20 C18 112.6(3) . .
F23 C20 C18 112.6(4) . .
F24 C20 C18 110.5(3) . .
N9 C21 C22 110.6(4) . .
N9 C21 C24 121.7(4) . .
C22 C21 C24 127.7(4) . .
C21 C22 C23 104.3(4) . .
C21 C22 H22B 127.8 . .
C23 C22 H22B 127.8 . .
N10 C23 C22 110.0(4) . .
N10 C23 C25 120.9(4) . .
C22 C23 C25 129.0(4) . .
F25 C24 F27 107.5(4) . .
F25 C24 F26 106.2(4) . .
F27 C24 F26 105.8(4) . .
F25 C24 C21 111.1(4) . .
F27 C24 C21 112.9(4) . .
F26 C24 C21 113.0(4) . .
F28 C25 F29 106.8(4) . .
F28 C25 F30 107.6(4) . .
F29 C25 F30 105.4(4) . .
F28 C25 C23 111.6(4) . .
F29 C25 C23 112.7(4) . .
F30 C25 C23 112.2(4) . .
N11 C26 C27 110.7(4) . .
N11 C26 C29 120.8(4) . .
C27 C26 C29 128.5(4) . .
C28 C27 C26 103.4(4) . .
C28 C27 H27B 128.3 . .
C26 C27 H27B 128.3 . .
N12 C28 C27 111.1(4) . .
N12 C28 C30 120.9(4) . .
C27 C28 C30 128.0(4) . .
F33 C29 F31 106.5(4) . .
F33 C29 F32 107.9(4) . .
F31 C29 F32 106.6(4) . .
F33 C29 C26 110.5(4) . .
F31 C29 C26 113.0(4) . .
F32 C29 C26 112.1(4) . .
F34 C30 F35 107.6(4) . .
F34 C30 F36 107.6(4) . .
F35 C30 F36 106.3(4) . .
F34 C30 C28 112.7(4) . .
F35 C30 C28 112.2(4) . .
F36 C30 C28 110.2(4) . .
C35 N13 C39 108.0(3) . .
C35 N13 C43 109.9(3) . .
C39 N13 C43 110.7(3) . .
C35 N13 C31 111.1(3) . .
C39 N13 C31 109.2(3) . .
C43 N13 C31 107.9(3) . .
C32 C31 N13 116.7(4) . .
C32 C31 H31A 108.1 . .
N13 C31 H31A 108.1 . .
C32 C31 H31B 108.1 . .
N13 C31 H31B 108.1 . .
H31A C31 H31B 107.3 . .
C31 C32 C33 110.8(4) . .
C31 C32 H32C 109.5 . .
C33 C32 H32C 109.5 . .
C31 C32 H32D 109.5 . .
C33 C32 H32D 109.5 . .
H32C C32 H32D 108.1 . .
C34 C33 C32 115.8(4) . .
C34 C33 H33A 108.3 . .
C32 C33 H33A 108.3 . .
C34 C33 H33B 108.3 . .
C32 C33 H33B 108.3 . .
H33A C33 H33B 107.4 . .
C33 C34 H34A 109.5 . .
C33 C34 H34B 109.5 . .
H34A C34 H34B 109.5 . .
C33 C34 H34C 109.5 . .
H34A C34 H34C 109.5 . .
H34B C34 H34C 109.5 . .
C36 C35 N13 117.8(4) . .
C36 C35 H35A 107.9 . .
N13 C35 H35A 107.9 . .
C36 C35 H35B 107.9 . .
N13 C35 H35B 107.9 . .
H35A C35 H35B 107.2 . .
C37A C36 C35 121.9(9) . .
C35 C36 C37 105.0(5) . .
C37A C36 H36A 117.4 . .
C35 C36 H36A 110.7 . .
C37 C36 H36A 110.7 . .
C37A C36 H36B 83.0 . .
C35 C36 H36B 110.7 . .
C37 C36 H36B 110.7 . .
H36A C36 H36B 108.8 . .
C38 C37 C36 113.2(8) . .
C38 C37 H37A 108.9 . .
C36 C37 H37A 108.9 . .
C38 C37 H37B 108.9 . .
C36 C37 H37B 108.9 . .
H37A C37 H37B 107.8 . .
C38A C37A C36 102.6(13) . .
C38A C37A H37C 111.3 . .
C36 C37A H37C 111.2 . .
C38A C37A H37D 111.2 . .
C36 C37A H37D 111.2 . .
H37C C37A H37D 109.2 . .
C37A C38A H38D 109.5 . .
C37A C38A H38E 109.5 . .
H38D C38A H38E 109.5 . .
C37A C38A H38F 109.5 . .
H38D C38A H38F 109.5 . .
H38E C38A H38F 109.5 . .
C40 C39 N13 115.8(4) . .
C40 C39 H39A 108.3 . .
N13 C39 H39A 108.3 . .
C40 C39 H39B 108.3 . .
N13 C39 H39B 108.3 . .
H39A C39 H39B 107.4 . .
C41 C40 C39 111.7(4) . .
C41 C40 H40A 109.3 . .
C39 C40 H40A 109.3 . .
C41 C40 H40B 109.3 . .
C39 C40 H40B 109.3 . .
H40A C40 H40B 108.0 . .
C40 C41 C42 111.9(4) . .
C40 C41 H41A 109.2 . .
C42 C41 H41A 109.2 . .
C40 C41 H41B 109.2 . .
C42 C41 H41B 109.2 . .
H41A C41 H41B 107.9 . .
C41 C42 H42C 109.5 . .
C41 C42 H42D 109.5 . .
H42C C42 H42D 109.5 . .
C41 C42 H42E 109.5 . .
H42C C42 H42E 109.5 . .
H42D C42 H42E 109.5 . .
C44 C43 N13 115.8(3) . .
C44 C43 H43A 108.3 . .
N13 C43 H43A 108.3 . .
C44 C43 H43B 108.3 . .
N13 C43 H43B 108.3 . .
H43A C43 H43B 107.4 . .
C45 C44 C43 110.9(4) . .
C45 C44 H44A 109.5 . .
C43 C44 H44A 109.5 . .
C45 C44 H44B 109.5 . .
C43 C44 H44B 109.5 . .
H44A C44 H44B 108.0 . .
C46 C45 C44 111.4(4) . .
C46 C45 H45A 109.3 . .
C44 C45 H45A 109.3 . .
C46 C45 H45B 109.3 . .
C44 C45 H45B 109.3 . .
H45A C45 H45B 108.0 . .
C45 C46 H46A 109.5 . .
C45 C46 H46B 109.5 . .
H46A C46 H46B 109.5 . .
C45 C46 H46C 109.5 . .
H46A C46 H46C 109.5 . .
H46B C46 H46C 109.5 . .
C48 C47 H47C 109.5 . .
C48 C47 H47D 109.5 . .
H47C C47 H47D 109.5 . .
C48 C47 H47E 109.5 . .
H47C C47 H47E 109.5 . .
H47D C47 H47E 109.5 . .
C47 C48 C49 115.3(9) . .
C47 C48 H48E 108.4 . .
C49 C48 H48E 108.4 . .
C47 C48 H48F 108.4 . .
C49 C48 H48F 108.4 . .
H48E C48 H48F 107.5 . .
C50 C49 C48 115.9(8) . .
C50 C49 H49C 108.3 . .
C48 C49 H49C 108.3 . .
C50 C49 H49D 108.3 . .
C48 C49 H49D 108.3 . .
H49C C49 H49D 107.4 . .
C49 C50 C51 118.1(8) . .
C49 C50 H50D 107.8 . .
C51 C50 H50D 107.8 . .
C49 C50 H50E 107.8 . .
C51 C50 H50E 107.8 . .
H50D C50 H50E 107.1 . .
C52 C51 C50 116.7(8) . .
C52 C51 H51C 108.1 . .
C50 C51 H51C 108.1 . .
C52 C51 H51D 108.1 . .
C50 C51 H51D 108.1 . .
H51C C51 H51D 107.3 . .
C51 C52 H52C 109.5 . .
C51 C52 H52D 109.5 . .
H52C C52 H52D 109.5 . .
C51 C52 H52E 109.5 . .
H52C C52 H52E 109.5 . .
H52D C52 H52E 109.5 . .
C54 C53 H53F 109.5 . .
C54 C53 H53G 109.5 . .
H53F C53 H53G 109.5 . .
C54 C53 H53H 109.5 . .
H53F C53 H53H 109.5 . .
H53G C53 H53H 109.5 . .
C53 C54 C55 106.3(13) . .
C53 C54 H54G 110.5 . .
C55 C54 H54G 110.5 . .
C53 C54 H54H 110.5 . .
C55 C54 H54H 110.5 . .
H54G C54 H54H 108.7 . .
C56 C55 C54 107.5(13) . .
C56 C55 H55E 110.2 . .
C54 C55 H55E 110.2 . .
C56 C55 H55F 110.2 . .
C54 C55 H55F 110.2 . .
H55E C55 H55F 108.5 . .
C57 C56 C55 112.6(14) . .
C57 C56 H56F 109.1 . .
C55 C56 H56F 109.1 . .
C57 C56 H56G 109.1 . .
C55 C56 H56G 109.1 . .
H56F C56 H56G 107.8 . .
C56 C57 C58 107.5(14) . .
C56 C57 H57G 110.2 . .
C58 C57 H57G 110.2 . .
C56 C57 H57H 110.2 . .
C58 C57 H57H 110.2 . .
H57G C57 H57H 108.5 . .
C57 C58 H6I 109.5 . .
C57 C58 H6J 109.5 . .
H6I C58 H6J 109.5 . .
C57 C58 H6K 109.5 . .
H6I C58 H6K 109.5 . .
H6J C58 H6K 109.5 . .
C54A C53A H53K 109.5 . .
C54A C53A H53L 109.5 . .
H53K C53A H53L 109.5 . .
C54A C53A H53M 109.5 . .
H53K C53A H53M 109.5 . .
H53L C53A H53M 109.5 . .
C53A C54A C55A 96.1(16) . .
C53A C54A H54K 112.5 . .
C55A C54A H54K 112.5 . .
C53A C54A H54L 112.5 . .
C55A C54A H54L 112.5 . .
H54K C54A H54L 110.1 . .
C54A C55A C56A 116.3(19) . .
C54A C55A H55G 108.2 . .
C56A C55A H55G 108.2 . .
C54A C55A H55J 108.2 . .
C56A C55A H55J 108.2 . .
H55G C55A H55J 107.4 . .
C57A C56A C55A 99.7(17) . .
C57A C56A H56H 111.8 . .
C55A C56A H56H 111.8 . .
C57A C56A H56I 111.8 . .
C55A C56A H56I 111.8 . .
H56H C56A H56I 109.5 . .
C56A C57A C58A 94.9(15) . .
C56A C57A H57E 112.8 . .
C58A C57A H57E 112.7 . .
C56A C57A H57F 112.8 . .
C58A C57A H57F 112.7 . .
H57E C57A H57F 110.2 . .
C57A C58A H58F 109.5 . .
C57A C58A H58G 109.5 . .
H58F C58A H58G 109.5 . .
C57A C58A H58H 109.5 . .
H58F C58A H58H 109.5 . .
H58G C58A H58H 109.5 . .

loop_
_geom_bond_atom_site_label_1
_geom_bond_atom_site_label_2
_geom_bond_distance
_geom_bond_site_symmetry_2
Cu1 O1 1.909(3) .
Cu1 O2 1.913(3) .
Cu1 N2 1.985(3) .
Cu1 N3 2.004(3) .
Cu2 O3 1.908(3) .
Cu2 O2 1.910(3) .
Cu2 N4 1.987(3) .
Cu2 N5 1.988(3) .
Cu3 O3 1.914(3) .
Cu3 O1 1.926(3) 2_656
Cu3 N6 1.984(3) .
Cu3 N1 1.995(3) 2_656
F1 C4 1.328(5) .
F2 C4 1.343(5) .
F3 C4 1.323(5) .
F4 C5 1.331(5) .
F5 C5 1.320(6) .
F6 C5 1.335(5) .
F7 C9 1.339(5) .
F8 C9 1.338(5) .
F9 C9 1.339(6) .
F10 C10 1.343(5) .
F11 C10 1.342(4) .
F12 C10 1.331(5) .
F13 C14 1.342(5) .
F14 C14 1.342(5) .
F15 C14 1.324(5) .
F16 C15 1.346(5) .
F17 C15 1.329(5) .
F18 C15 1.337(5) .
O1 Cu3 1.926(3) 2_656
O1 H1I 0.8499 .
O2 H2I 0.8502 .
O3 H3H 0.8501 .
N1 C1 1.352(5) .
N1 N2 1.353(4) .
N1 Cu3 1.995(3) 2_656
N2 C3 1.346(5) .
N3 C6 1.340(5) .
N3 N4 1.346(4) .
N4 C8 1.336(5) .
N5 N6 1.347(4) .
N5 C11 1.352(5) .
N6 C13 1.348(5) .
C1 C2 1.385(6) .
C1 C4 1.485(6) .
C2 C3 1.369(6) .
C2 H2A 0.9300 .
C3 C5 1.489(6) .
C6 C7 1.388(6) .
C6 C9 1.468(6) .
C7 C8 1.378(6) .
C7 H7A 0.9300 .
C8 C10 1.482(6) .
C11 C12 1.374(6) .
C11 C14 1.487(6) .
C12 C13 1.379(6) .
C12 H12A 0.9300 .
C13 C15 1.478(6) .
Cu4 O4 1.909(3) .
Cu4 O5 1.915(3) .
Cu4 N8 1.992(3) .
Cu4 N9 1.997(3) .
Cu5 O6 1.902(3) .
Cu5 O5 1.914(3) .
Cu5 N10 1.990(3) .
Cu5 N11 1.991(3) .
Cu6 O6 1.916(3) .
Cu6 O4 1.923(3) 2_665
Cu6 N7 2.005(3) 2_665
Cu6 N12 2.009(3) .
F19 C19 1.334(5) .
F20 C19 1.332(5) .
F21 C19 1.350(5) .
F22 C20 1.337(5) .
F23 C20 1.338(5) .
F24 C20 1.339(5) .
F25 C24 1.331(5) .
F26 C24 1.335(5) .
F27 C24 1.335(5) .
F28 C25 1.310(5) .
F29 C25 1.327(6) .
F30 C25 1.335(6) .
F31 C29 1.335(5) .
F32 C29 1.336(6) .
F33 C29 1.332(5) .
F34 C30 1.322(6) .
F35 C30 1.333(6) .
F36 C30 1.341(5) .
O4 Cu6 1.923(3) 2_665
O4 H4J 0.8501 .
O5 H5J 0.8501 .
O6 H6M 0.8498 .
N7 C16 1.348(5) .
N7 N8 1.352(4) .
N7 Cu6 2.005(3) 2_665
N8 C18 1.344(5) .
N9 C21 1.347(5) .
N9 N10 1.349(4) .
N10 C23 1.355(5) .
N11 C26 1.348(5) .
N11 N12 1.354(4) .
N12 C28 1.346(5) .
C16 C17 1.382(6) .
C16 C19 1.470(6) .
C17 C18 1.376(5) .
C17 H17B 0.9300 .
C18 C20 1.492(6) .
C21 C22 1.366(5) .
C21 C24 1.475(6) .
C22 C23 1.371(6) .
C22 H22B 0.9300 .
C23 C25 1.479(6) .
C26 C27 1.382(6) .
C26 C29 1.488(6) .
C27 C28 1.374(6) .
C27 H27B 0.9300 .
C28 C30 1.487(6) .
N13 C35 1.510(5) .
N13 C39 1.516(5) .
N13 C43 1.520(5) .
N13 C31 1.521(5) .
C31 C32 1.513(6) .
C31 H31A 0.9700 .
C31 H31B 0.9700 .
C32 C33 1.518(6) .
C32 H32C 0.9700 .
C32 H32D 0.9700 .
C33 C34 1.500(7) .
C33 H33A 0.9700 .
C33 H33B 0.9700 .
C34 H34A 0.9600 .
C34 H34B 0.9600 .
C34 H34C 0.9600 .
C35 C36 1.495(6) .
C35 H35A 0.9700 .
C35 H35B 0.9700 .
C36 C37A 1.490(13) .
C36 C37 1.549(9) .
C36 H36A 0.9700 .
C36 H36B 0.9700 .
C37 C38 1.487(10) .
C37 H37A 0.9700 .
C37 H37B 0.9700 .
C38 H38A 0.9600 .
C38 H38B 0.9600 .
C38 H38C 0.9600 .
C37A C38A 1.466(15) .
C37A H37C 0.9700 .
C37A H37D 0.9700 .
C38A H38D 0.9600 .
C38A H38E 0.9600 .
C38A H38F 0.9600 .
C39 C40 1.507(6) .
C39 H39A 0.9700 .
C39 H39B 0.9700 .
C40 C41 1.505(6) .
C40 H40A 0.9700 .
C40 H40B 0.9700 .
C41 C42 1.508(6) .
C41 H41A 0.9700 .
C41 H41B 0.9700 .
C42 H42C 0.9600 .
C42 H42D 0.9600 .
C42 H42E 0.9600 .
C43 C44 1.516(6) .
C43 H43A 0.9700 .
C43 H43B 0.9700 .
C44 C45 1.515(6) .
C44 H44A 0.9700 .
C44 H44B 0.9700 .
C45 C46 1.508(7) .
C45 H45A 0.9700 .
C45 H45B 0.9700 .
C46 H46A 0.9600 .
C46 H46B 0.9600 .
C46 H46C 0.9600 .
C47 C48 1.507(11) .
C47 H47C 0.9600 .
C47 H47D 0.9600 .
C47 H47E 0.9600 .
C48 C49 1.540(11) .
C48 H48E 0.9700 .
C48 H48F 0.9700 .
C49 C50 1.493(10) .
C49 H49C 0.9700 .
C49 H49D 0.9700 .
C50 C51 1.507(11) .
C50 H50D 0.9700 .
C50 H50E 0.9700 .
C51 C52 1.469(11) .
C51 H51C 0.9700 .
C51 H51D 0.9700 .
C52 H52C 0.9600 .
C52 H52D 0.9600 .
C52 H52E 0.9600 .
C53 C54 1.548(13) .
C53 H53F 0.9600 .
C53 H53G 0.9600 .
C53 H53H 0.9600 .
C54 C55 1.573(12) .
C54 H54G 0.9700 .
C54 H54H 0.9700 .
C55 C56 1.543(13) .
C55 H55E 0.9700 .
C55 H55F 0.9700 .
C56 C57 1.537(13) .
C56 H56F 0.9700 .
C56 H56G 0.9700 .
C57 C58 1.646(13) .
C57 H57G 0.9700 .
C57 H57H 0.9700 .
C58 H6I 0.9600 .
C58 H6J 0.9600 .
C58 H6K 0.9600 .
C53A C54A 1.558(15) .
C53A H53K 0.9600 .
C53A H53L 0.9600 .
C53A H53M 0.9600 .
C54A C55A 1.581(14) .
C54A H54K 0.9700 .
C54A H54L 0.9700 .
C55A C56A 1.584(14) .
C55A H55G 0.9700 .
C55A H55J 0.9700 .
C56A C57A 1.521(14) .
C56A H56H 0.9700 .
C56A H56I 0.9700 .
C57A C58A 1.573(14) .
C57A H57E 0.9700 .
C57A H57F 0.9700 .
C58A H58F 0.9600 .
C58A H58G 0.9600 .
C58A H58H 0.9600 .

loop_
_geom_torsion_atom_site_label_1
_geom_torsion_atom_site_label_2
_geom_torsion_atom_site_label_3
_geom_torsion_atom_site_label_4
_geom_torsion
_geom_torsion_site_symmetry_1
_geom_torsion_site_symmetry_4
O2 Cu1 O1 Cu3 40.6(6) . 2_656
N2 Cu1 O1 Cu3 -52.62(14) . 2_656
N3 Cu1 O1 Cu3 143.70(14) . 2_656
O3 Cu2 O2 Cu1 -35.5(5) . .
N4 Cu2 O2 Cu1 54.23(14) . .
N5 Cu2 O2 Cu1 -141.06(14) . .
O1 Cu1 O2 Cu2 52.4(6) . .
N2 Cu1 O2 Cu2 144.43(14) . .
N3 Cu1 O2 Cu2 -52.07(14) . .
O2 Cu2 O3 Cu3 -55.7(5) . .
N4 Cu2 O3 Cu3 -144.06(14) . .
N5 Cu2 O3 Cu3 51.27(14) . .
O1 Cu3 O3 Cu2 33.0(6) 2_656 .
N6 Cu3 O3 Cu2 -53.08(14) . .
N1 Cu3 O3 Cu2 142.88(14) 2_656 .
C1 N1 N2 C3 -0.4(4) . .
Cu3 N1 N2 C3 171.6(3) 2_656 .
C1 N1 N2 Cu1 -178.2(3) . .
Cu3 N1 N2 Cu1 -6.2(3) 2_656 .
O1 Cu1 N2 C3 -141.0(4) . .
O2 Cu1 N2 C3 51.8(4) . .
N3 Cu1 N2 C3 -40.3(8) . .
O1 Cu1 N2 N1 36.0(3) . .
O2 Cu1 N2 N1 -131.2(3) . .
N3 Cu1 N2 N1 136.7(4) . .
O1 Cu1 N3 C6 52.3(4) . .
O2 Cu1 N3 C6 -140.2(4) . .
N2 Cu1 N3 C6 -46.6(7) . .
O1 Cu1 N3 N4 -139.7(3) . .
O2 Cu1 N3 N4 27.7(3) . .
N2 Cu1 N3 N4 121.3(5) . .
C6 N3 N4 C8 0.8(4) . .
Cu1 N3 N4 C8 -170.5(3) . .
C6 N3 N4 Cu2 177.2(3) . .
Cu1 N3 N4 Cu2 5.9(3) . .
O3 Cu2 N4 C8 -55.1(4) . .
O2 Cu2 N4 C8 138.6(4) . .
N5 Cu2 N4 C8 39.4(8) . .
O3 Cu2 N4 N3 129.9(3) . .
O2 Cu2 N4 N3 -36.4(3) . .
N5 Cu2 N4 N3 -135.6(5) . .
O3 Cu2 N5 N6 -26.9(3) . .
O2 Cu2 N5 N6 139.9(3) . .
N4 Cu2 N5 N6 -122.8(5) . .
O3 Cu2 N5 C11 138.3(4) . .
O2 Cu2 N5 C11 -54.9(4) . .
N4 Cu2 N5 C11 42.5(7) . .
C11 N5 N6 C13 -0.9(4) . .
Cu2 N5 N6 C13 168.5(3) . .
C11 N5 N6 Cu3 -175.7(3) . .
Cu2 N5 N6 Cu3 -6.4(3) . .
O3 Cu3 N6 C13 -136.9(4) . .
O1 Cu3 N6 C13 56.1(4) 2_656 .
N1 Cu3 N6 C13 -36.7(7) 2_656 .
O3 Cu3 N6 N5 36.1(3) . .
O1 Cu3 N6 N5 -130.9(3) 2_656 .
N1 Cu3 N6 N5 136.2(4) 2_656 .
N2 N1 C1 C2 0.1(5) . .
Cu3 N1 C1 C2 -169.3(3) 2_656 .
N2 N1 C1 C4 179.2(4) . .
Cu3 N1 C1 C4 9.8(7) 2_656 .
N1 C1 C2 C3 0.3(5) . .
C4 C1 C2 C3 -178.7(4) . .
N1 N2 C3 C2 0.6(5) . .
Cu1 N2 C3 C2 177.7(3) . .
N1 N2 C3 C5 -175.7(4) . .
Cu1 N2 C3 C5 1.5(7) . .
C1 C2 C3 N2 -0.5(5) . .
C1 C2 C3 C5 175.4(5) . .
N1 C1 C4 F3 -163.7(4) . .
C2 C1 C4 F3 15.3(7) . .
N1 C1 C4 F1 75.9(5) . .
C2 C1 C4 F1 -105.2(5) . .
N1 C1 C4 F2 -44.0(6) . .
C2 C1 C4 F2 135.0(5) . .
N2 C3 C5 F5 34.7(6) . .
C2 C3 C5 F5 -140.8(5) . .
N2 C3 C5 F4 154.9(4) . .
C2 C3 C5 F4 -20.6(7) . .
N2 C3 C5 F6 -86.2(5) . .
C2 C3 C5 F6 98.3(6) . .
N4 N3 C6 C7 -0.7(5) . .
Cu1 N3 C6 C7 167.8(3) . .
N4 N3 C6 C9 179.7(4) . .
Cu1 N3 C6 C9 -11.8(7) . .
N3 C6 C7 C8 0.3(5) . .
C9 C6 C7 C8 180.0(5) . .
N3 N4 C8 C7 -0.6(5) . .
Cu2 N4 C8 C7 -175.9(3) . .
N3 N4 C8 C10 175.6(4) . .
Cu2 N4 C8 C10 0.3(6) . .
C6 C7 C8 N4 0.2(5) . .
C6 C7 C8 C10 -175.7(4) . .
N3 C6 C9 F8 161.5(4) . .
C7 C6 C9 F8 -18.1(7) . .
N3 C6 C9 F7 -78.2(6) . .
C7 C6 C9 F7 102.2(5) . .
N3 C6 C9 F9 41.6(6) . .
C7 C6 C9 F9 -137.9(4) . .
N4 C8 C10 F12 84.7(5) . .
C7 C8 C10 F12 -99.8(5) . .
N4 C8 C10 F11 -155.2(4) . .
C7 C8 C10 F11 20.3(6) . .
N4 C8 C10 F10 -36.6(6) . .
C7 C8 C10 F10 138.9(4) . .
N6 N5 C11 C12 0.9(5) . .
Cu2 N5 C11 C12 -165.0(3) . .
N6 N5 C11 C14 -179.1(4) . .
Cu2 N5 C11 C14 14.9(6) . .
N5 C11 C12 C13 -0.5(5) . .
C14 C11 C12 C13 179.5(4) . .
N5 N6 C13 C12 0.6(4) . .
Cu3 N6 C13 C12 174.0(3) . .
N5 N6 C13 C15 -179.7(4) . .
Cu3 N6 C13 C15 -6.3(6) . .
C11 C12 C13 N6 0.0(5) . .
C11 C12 C13 C15 -179.7(4) . .
N5 C11 C14 F15 69.5(5) . .
C12 C11 C14 F15 -110.6(5) . .
N5 C11 C14 F13 -51.7(6) . .
C12 C11 C14 F13 128.3(5) . .
N5 C11 C14 F14 -170.7(4) . .
C12 C11 C14 F14 9.3(7) . .
N6 C13 C15 F17 155.7(4) . .
C12 C13 C15 F17 -24.7(6) . .
N6 C13 C15 F18 34.9(6) . .
C12 C13 C15 F18 -145.5(4) . .
N6 C13 C15 F16 -84.8(5) . .
C12 C13 C15 F16 94.8(5) . .
O5 Cu4 O4 Cu6 41.6(6) . 2_665
N8 Cu4 O4 Cu6 -52.42(14) . 2_665
N9 Cu4 O4 Cu6 143.81(14) . 2_665
O6 Cu5 O5 Cu4 -45.9(5) . .
N10 Cu5 O5 Cu4 53.55(14) . .
N11 Cu5 O5 Cu4 -141.95(14) . .
O4 Cu4 O5 Cu5 51.4(6) . .
N8 Cu4 O5 Cu5 144.21(14) . .
N9 Cu4 O5 Cu5 -52.16(14) . .
O5 Cu5 O6 Cu6 -44.5(5) . .
N10 Cu5 O6 Cu6 -142.11(14) . .
N11 Cu5 O6 Cu6 53.27(14) . .
O4 Cu6 O6 Cu5 40.1(7) 2_665 .
N7 Cu6 O6 Cu5 143.53(14) 2_665 .
N12 Cu6 O6 Cu5 -52.79(14) . .
C16 N7 N8 C18 0.0(4) . .
Cu6 N7 N8 C18 172.6(2) 2_665 .
C16 N7 N8 Cu4 -176.7(2) . .
Cu6 N7 N8 Cu4 -4.1(3) 2_665 .
O4 Cu4 N8 C18 -141.3(4) . .
O5 Cu4 N8 C18 51.6(4) . .
N9 Cu4 N8 C18 -41.4(7) . .
O4 Cu4 N8 N7 34.1(3) . .
O5 Cu4 N8 N7 -133.0(3) . .
N9 Cu4 N8 N7 133.9(4) . .
O4 Cu4 N9 C21 57.0(4) . .
O5 Cu4 N9 C21 -135.6(4) . .
N8 Cu4 N9 C21 -41.0(7) . .
O4 Cu4 N9 N10 -138.4(3) . .
O5 Cu4 N9 N10 28.9(3) . .
N8 Cu4 N9 N10 123.5(5) . .
C21 N9 N10 C23 -0.3(4) . .
Cu4 N9 N10 C23 -169.1(3) . .
C21 N9 N10 Cu5 172.9(3) . .
Cu4 N9 N10 Cu5 4.1(3) . .
O6 Cu5 N10 N9 129.1(3) . .
O5 Cu5 N10 N9 -34.9(3) . .
N11 Cu5 N10 N9 -132.2(5) . .
O6 Cu5 N10 C23 -60.3(4) . .
O5 Cu5 N10 C23 135.6(4) . .
N11 Cu5 N10 C23 38.4(8) . .
O6 Cu5 N11 C26 140.3(4) . .
O5 Cu5 N11 C26 -55.7(4) . .
N10 Cu5 N11 C26 39.8(8) . .
O6 Cu5 N11 N12 -31.8(3) . .
O5 Cu5 N11 N12 132.1(3) . .
N10 Cu5 N11 N12 -132.3(5) . .
C26 N11 N12 C28 0.2(4) . .
Cu5 N11 N12 C28 174.5(3) . .
C26 N11 N12 Cu6 -174.0(3) . .
Cu5 N11 N12 Cu6 0.3(3) . .
O6 Cu6 N12 C28 -140.8(4) . .
O4 Cu6 N12 C28 49.9(4) 2_665 .
N7 Cu6 N12 C28 -45.4(7) 2_665 .
O6 Cu6 N12 N11 31.1(3) . .
O4 Cu6 N12 N11 -138.2(3) 2_665 .
N7 Cu6 N12 N11 126.6(4) 2_665 .
N8 N7 C16 C17 0.4(4) . .
Cu6 N7 C16 C17 -170.0(3) 2_665 .
N8 N7 C16 C19 -178.2(4) . .
Cu6 N7 C16 C19 11.5(6) 2_665 .
N7 C16 C17 C18 -0.6(5) . .
C19 C16 C17 C18 177.9(4) . .
N7 N8 C18 C17 -0.4(5) . .
Cu4 N8 C18 C17 175.2(3) . .
N7 N8 C18 C20 178.7(4) . .
Cu4 N8 C18 C20 -5.7(6) . .
C16 C17 C18 N8 0.6(5) . .
C16 C17 C18 C20 -178.4(4) . .
N7 C16 C19 F20 -170.7(4) . .
C17 C16 C19 F20 11.0(6) . .
N7 C16 C19 F19 -49.5(5) . .
C17 C16 C19 F19 132.2(4) . .
N7 C16 C19 F21 70.9(5) . .
C17 C16 C19 F21 -107.5(5) . .
N8 C18 C20 F22 38.5(5) . .
C17 C18 C20 F22 -142.7(4) . .
N8 C18 C20 F23 -82.6(5) . .
C17 C18 C20 F23 96.3(5) . .
N8 C18 C20 F24 158.5(4) . .
C17 C18 C20 F24 -22.7(6) . .
N10 N9 C21 C22 0.2(5) . .
Cu4 N9 C21 C22 165.6(3) . .
N10 N9 C21 C24 -178.0(4) . .
Cu4 N9 C21 C24 -12.6(6) . .
N9 C21 C22 C23 -0.1(5) . .
C24 C21 C22 C23 178.0(4) . .
N9 N10 C23 C22 0.2(5) . .
Cu5 N10 C23 C22 -170.9(3) . .
N9 N10 C23 C25 177.5(4) . .
Cu5 N10 C23 C25 6.4(7) . .
C21 C22 C23 N10 -0.1(5) . .
C21 C22 C23 C25 -177.1(4) . .
N9 C21 C24 F25 165.3(4) . .
C22 C21 C24 F25 -12.6(7) . .
N9 C21 C24 F27 44.5(6) . .
C22 C21 C24 F27 -133.3(5) . .
N9 C21 C24 F26 -75.4(5) . .
C22 C21 C24 F26 106.7(5) . .
N10 C23 C25 F28 -163.1(4) . .
C22 C23 C25 F28 13.7(7) . .
N10 C23 C25 F29 76.7(5) . .
C22 C23 C25 F29 -106.6(5) . .
N10 C23 C25 F30 -42.2(6) . .
C22 C23 C25 F30 134.5(5) . .
N12 N11 C26 C27 -0.8(5) . .
Cu5 N11 C26 C27 -173.3(3) . .
N12 N11 C26 C29 177.5(4) . .
Cu5 N11 C26 C29 4.9(7) . .
N11 C26 C27 C28 1.0(5) . .
C29 C26 C27 C28 -177.1(4) . .
N11 N12 C28 C27 0.5(5) . .
Cu6 N12 C28 C27 172.9(3) . .
N11 N12 C28 C30 -178.2(4) . .
Cu6 N12 C28 C30 -5.7(7) . .
C26 C27 C28 N12 -0.9(5) . .
C26 C27 C28 C30 177.6(5) . .
N11 C26 C29 F33 -162.2(4) . .
C27 C26 C29 F33 15.8(7) . .
N11 C26 C29 F31 78.6(5) . .
C27 C26 C29 F31 -103.4(5) . .
N11 C26 C29 F32 -41.8(6) . .
C27 C26 C29 F32 136.1(5) . .
N12 C28 C30 F34 39.3(6) . .
C27 C28 C30 F34 -139.1(5) . .
N12 C28 C30 F35 -82.3(5) . .
C27 C28 C30 F35 99.3(5) . .
N12 C28 C30 F36 159.4(4) . .
C27 C28 C30 F36 -19.0(7) . .
C35 N13 C31 C32 51.3(5) . .
C39 N13 C31 C32 -67.7(5) . .
C43 N13 C31 C32 171.9(4) . .
N13 C31 C32 C33 175.6(4) . .
C31 C32 C33 C34 66.6(6) . .
C39 N13 C35 C36 178.9(4) . .
C43 N13 C35 C36 -60.3(5) . .
C31 N13 C35 C36 59.1(5) . .
N13 C35 C36 C37A -155.4(8) . .
N13 C35 C36 C37 179.7(5) . .
C37A C36 C37 C38 61(2) . .
C35 C36 C37 C38 -168.1(7) . .
C35 C36 C37A C38A -75.6(18) . .
C37 C36 C37A C38A -16.3(16) . .
C35 N13 C39 C40 62.9(5) . .
C43 N13 C39 C40 -57.4(5) . .
C31 N13 C39 C40 -176.1(4) . .
N13 C39 C40 C41 170.8(4) . .
C39 C40 C41 C42 -176.5(4) . .
C35 N13 C43 C44 -167.3(4) . .
C39 N13 C43 C44 -48.1(5) . .
C31 N13 C43 C44 71.3(5) . .
N13 C43 C44 C45 -174.2(4) . .
C43 C44 C45 C46 -174.7(4) . .
C47 C48 C49 C50 -173.1(8) . .
C48 C49 C50 C51 -168.6(8) . .
C49 C50 C51 C52 -175.6(8) . .
C53 C54 C55 C56 -171.1(16) . .
C54 C55 C56 C57 -168.8(12) . .
C55 C56 C57 C58 -72.5(18) . .
C53A C54A C55A C56A -172(2) . .
C54A C55A C56A C57A -68(2) . .
C55A C56A C57A C58A -177.9(17) . .
